data_2227446
loop_
_publ_author_name
'Olaprath, Waynie'
'Roden, Jennifer'
'Wheeler, Kraig A.'
'McGuire, Mark E.'

_publ_section_title
;
 10,12-Dimethylpteridino[6,7-<i>f</i>][1,10]phenanthroline-11,13(10<i>H</i>,12<i>H</i>)-dione--chloroform
 (1/1)
;
_journal_issue 9
_journal_name_full 'Acta Crystallographica Section E'
_journal_page_first o2288
_journal_paper_doi 10.1107/S1600536810031570
_journal_volume 66
_journal_year 2010
_chemical_formula_iupac 'C18 H12 N6 O2, C H Cl3'
_chemical_formula_moiety 'C18 H12 N6 O2, C H Cl3'
_chemical_formula_sum 'C19 H13 Cl3 N6 O2'
_chemical_formula_weight 463.70
_chemical_name_systematic
;
10,12-Dimethylpteridino[6,7-<i>f</i>][1,10]phenanthroline-11,13(10<i>H</i>,\
12<i>H</i>)-dione--chloroform (1/1)
;
_space_group_IT_number 14
_symmetry_cell_setting monoclinic
_symmetry_space_group_name_Hall '-P 2yn'
_symmetry_space_group_name_H-M 'P 1 21/n 1'
_atom_sites_solution_hydrogens geom
_atom_sites_solution_primary direct
_atom_sites_solution_secondary difmap
_audit_creation_method SHELXL-97
_cell_angle_alpha 90.00
_cell_angle_beta 108.0580(10)
_cell_angle_gamma 90.00
_cell_formula_units_Z 4
_cell_length_a 8.9043(2)
_cell_length_b 16.4009(4)
_cell_length_c 13.4872(4)
_cell_measurement_reflns_used 8311
_cell_measurement_temperature 173(2)
_cell_measurement_theta_max 71.869
_cell_measurement_theta_min 4.341
_cell_volume 1872.63(8)
_computing_cell_refinement 'APEX2 and SAINT (Bruker, 2008)'
_computing_data_collection 'APEX2 (Bruker, 2008)'
_computing_data_reduction
;
SAINT (Bruker, 2008) and XPREP (Bruker, 2008)
;
_computing_molecular_graphics 'X-SEED (Barbour, 2001)'
_computing_publication_material 'X-SEED (Barbour, 2001)'
_computing_structure_refinement 'SHELXL97 (Sheldrick, 2008)'
_computing_structure_solution 'SHELXS97 (Sheldrick, 2008)'
_diffrn_ambient_temperature 173(2)
_diffrn_measured_fraction_theta_full 0.983
_diffrn_measured_fraction_theta_max 0.983
_diffrn_measurement_device_type 'Bruker APEXII CCD'
_diffrn_measurement_method 'phi and omega scans'
_diffrn_radiation_monochromator graphite
_diffrn_radiation_source 'fine-focus sealed tube'
_diffrn_radiation_type CuK\a
_diffrn_radiation_wavelength 1.54178
_diffrn_reflns_av_R_equivalents 0.0327
_diffrn_reflns_av_sigmaI/netI 0.0251
_diffrn_reflns_limit_h_max 10
_diffrn_reflns_limit_h_min -10
_diffrn_reflns_limit_k_max 19
_diffrn_reflns_limit_k_min -19
_diffrn_reflns_limit_l_max 15
_diffrn_reflns_limit_l_min -16
_diffrn_reflns_number 15543
_diffrn_reflns_theta_full 68.24
_diffrn_reflns_theta_max 68.24
_diffrn_reflns_theta_min 4.38
_exptl_absorpt_coefficient_mu 4.717
_exptl_absorpt_correction_T_max 0.5081
_exptl_absorpt_correction_T_min 0.2243
_exptl_absorpt_correction_type numerical
_exptl_absorpt_process_details '(SADABS; Bruker, 2008)'
_exptl_crystal_colour yellow
_exptl_crystal_density_diffrn 1.645
_exptl_crystal_density_method 'not measured'
_exptl_crystal_description 'transparent prism'
_exptl_crystal_F_000 944
_exptl_crystal_size_max 0.45
_exptl_crystal_size_mid 0.22
_exptl_crystal_size_min 0.17
_refine_diff_density_max 0.372
_refine_diff_density_min -0.255
_refine_ls_extinction_method none
_refine_ls_goodness_of_fit_ref 1.075
_refine_ls_hydrogen_treatment constr
_refine_ls_matrix_type full
_refine_ls_number_parameters 273
_refine_ls_number_reflns 3370
_refine_ls_number_restraints 0
_refine_ls_restrained_S_all 1.075
_refine_ls_R_factor_all 0.0354
_refine_ls_R_factor_gt 0.0318
_refine_ls_shift/su_max 0.001
_refine_ls_shift/su_mean 0.000
_refine_ls_structure_factor_coef Fsqd
_refine_ls_weighting_details 'calc w=1/[\s^2^(Fo^2^)+(0.0610P)^2^+0.6946P] where P=(Fo^2^+2Fc^2^)/3'
_refine_ls_weighting_scheme calc
_refine_ls_wR_factor_gt 0.0890
_refine_ls_wR_factor_ref 0.0954
_reflns_number_gt 3115
_reflns_number_total 3370
_reflns_threshold_expression >2sigma(I)
_cod_data_source_file fl2311.cif
_cod_data_source_block I
_cod_original_sg_symbol_H-M 'P 21/n'
_cod_database_code 2227446
_cod_database_fobs_code 2227446

loop_
_symmetry_equiv_pos_as_xyz
'x, y, z'
'-x+1/2, y+1/2, -z+1/2'
'-x, -y, -z'
'x-1/2, -y-1/2, z-1/2'

loop_
_atom_site_type_symbol
_atom_site_label
_atom_site_fract_x
_atom_site_fract_y
_atom_site_fract_z
_atom_site_U_iso_or_equiv
_atom_site_adp_type
_atom_site_calc_flag
_atom_site_refinement_flags
_atom_site_occupancy
_atom_site_disorder_assembly
_atom_site_disorder_group
Cl Cl1 1.11933(6) 0.91490(3) 0.06882(4) 0.03314(15) Uani d . 1 . .
Cl Cl2 1.02227(5) 0.75947(3) 0.13113(3) 0.02516(14) Uani d . 1 . .
Cl Cl3 0.78834(5) 0.87388(3) 0.00893(4) 0.03132(15) Uani d . 1 . .
O O1 0.58359(16) 0.89641(8) 0.76117(10) 0.0252(3) Uani d . 1 . .
O O2 0.50035(16) 1.16797(8) 0.78817(10) 0.0253(3) Uani d . 1 . .
N N1 0.93260(18) 0.83887(9) 0.33300(11) 0.0211(3) Uani d . 1 . .
N N2 0.69578(17) 0.92402(9) 0.59325(11) 0.0185(3) Uani d . 1 . .
N N3 0.53018(17) 1.03163(9) 0.76877(11) 0.0199(3) Uani d . 1 . .
N N4 0.61174(18) 1.12873(9) 0.66532(11) 0.0193(3) Uani d . 1 . .
N N5 0.71061(17) 1.08699(9) 0.53254(11) 0.0185(3) Uani d . 1 . .
N N6 0.94027(18) 0.99643(9) 0.27110(11) 0.0206(3) Uani d . 1 . .
C C1 0.9330(2) 0.76237(11) 0.36516(14) 0.0228(4) Uani d . 1 . .
H H1 0.9744 0.7215 0.3310 0.027 Uiso calc R 1 . .
C C2 0.8759(2) 0.73847(11) 0.44641(15) 0.0232(4) Uani d . 1 . .
H H2 0.8798 0.6829 0.4670 0.028 Uiso calc R 1 . .
C C3 0.8141(2) 0.79660(11) 0.49591(14) 0.0207(4) Uani d . 1 . .
H H3 0.7739 0.7820 0.5510 0.025 Uiso calc R 1 . .
C C4 0.8113(2) 0.87791(10) 0.46354(13) 0.0180(3) Uani d . 1 . .
C C5 0.7528(2) 0.94334(10) 0.51497(13) 0.0181(3) Uani d . 1 . .
C C6 0.6493(2) 0.98516(11) 0.64097(13) 0.0187(4) Uani d . 1 . .
C C7 0.5877(2) 0.96493(10) 0.72797(13) 0.0193(4) Uani d . 1 . .
C C8 0.5445(2) 1.11330(11) 0.74324(13) 0.0202(4) Uani d . 1 . .
C C9 0.6584(2) 1.06698(10) 0.61137(13) 0.0185(4) Uani d . 1 . .
C C10 0.7584(2) 1.02511(10) 0.48401(13) 0.0179(3) Uani d . 1 . .
C C11 0.8194(2) 1.04465(11) 0.39814(13) 0.0186(3) Uani d . 1 . .
C C12 0.8254(2) 1.12494(11) 0.36400(14) 0.0211(4) Uani d . 1 . .
H H12 0.7857 1.1686 0.3949 0.025 Uiso calc R 1 . .
C C13 0.8895(2) 1.13969(11) 0.28512(14) 0.0221(4) Uani d . 1 . .
H H13 0.8958 1.1936 0.2609 0.027 Uiso calc R 1 . .
C C14 0.9452(2) 1.07352(11) 0.24152(14) 0.0226(4) Uani d . 1 . .
H H14 0.9895 1.0843 0.1872 0.027 Uiso calc R 1 . .
C C15 0.8776(2) 0.98147(10) 0.34867(13) 0.0185(3) Uani d . 1 . .
C C16 0.8732(2) 0.89648(11) 0.38207(13) 0.0181(4) Uani d . 1 . .
C C17 0.4656(2) 1.01675(11) 0.85485(14) 0.0241(4) Uani d . 1 . .
H H17A 0.4159 0.9628 0.8465 0.036 Uiso calc R 1 . .
H H17B 0.3867 1.0586 0.8543 0.036 Uiso calc R 1 . .
H H17C 0.5511 1.0189 0.9213 0.036 Uiso calc R 1 . .
C C18 0.6292(2) 1.21489(11) 0.64044(14) 0.0232(4) Uani d . 1 . .
H H18A 0.7078 1.2195 0.6034 0.035 Uiso calc R 1 . .
H H18B 0.6641 1.2466 0.7051 0.035 Uiso calc R 1 . .
H H18C 0.5275 1.2359 0.5962 0.035 Uiso calc R 1 . .
C C19 0.9722(2) 0.86285(11) 0.10784(14) 0.0226(4) Uani d . 1 . .
H H19 0.9645 0.8881 0.1736 0.027 Uiso calc R 1 . .

loop_
_atom_site_aniso_label
_atom_site_aniso_U_11
_atom_site_aniso_U_22
_atom_site_aniso_U_33
_atom_site_aniso_U_12
_atom_site_aniso_U_13
_atom_site_aniso_U_23
Cl1 0.0291(3) 0.0310(3) 0.0357(3) -0.00401(19) 0.0049(2) 0.01122(19)
Cl2 0.0350(3) 0.0176(2) 0.0227(2) 0.00243(17) 0.00862(19) 0.00046(15)
Cl3 0.0251(3) 0.0264(3) 0.0357(3) 0.00431(18) -0.0004(2) -0.00619(18)
O1 0.0364(7) 0.0162(6) 0.0245(7) -0.0019(5) 0.0115(6) -0.0004(5)
O2 0.0348(7) 0.0187(6) 0.0233(6) 0.0043(5) 0.0104(6) -0.0023(5)
N1 0.0255(8) 0.0172(7) 0.0193(7) -0.0007(6) 0.0048(6) -0.0020(6)
N2 0.0213(7) 0.0153(7) 0.0167(7) -0.0020(6) 0.0023(6) -0.0017(5)
N3 0.0240(7) 0.0175(7) 0.0179(7) -0.0003(6) 0.0059(6) -0.0019(5)
N4 0.0258(8) 0.0133(7) 0.0179(7) 0.0018(6) 0.0054(6) -0.0010(5)
N5 0.0213(7) 0.0146(7) 0.0170(7) 0.0009(5) 0.0023(6) 0.0001(5)
N6 0.0255(8) 0.0180(7) 0.0168(7) -0.0011(6) 0.0042(6) 0.0004(6)
C1 0.0286(9) 0.0162(9) 0.0228(9) 0.0007(7) 0.0067(8) -0.0030(7)
C2 0.0296(9) 0.0141(8) 0.0244(9) 0.0000(7) 0.0065(8) 0.0000(7)
C3 0.0239(9) 0.0179(9) 0.0189(8) -0.0021(7) 0.0047(7) -0.0011(7)
C4 0.0194(8) 0.0150(8) 0.0165(8) -0.0018(6) 0.0011(7) -0.0015(6)
C5 0.0194(8) 0.0161(8) 0.0159(8) -0.0021(7) 0.0015(7) -0.0014(6)
C6 0.0201(8) 0.0168(8) 0.0167(8) -0.0007(7) 0.0019(7) -0.0014(6)
C7 0.0227(8) 0.0164(9) 0.0164(8) -0.0023(7) 0.0025(7) -0.0026(6)
C8 0.0221(9) 0.0183(8) 0.0172(8) 0.0007(7) 0.0018(7) -0.0006(7)
C9 0.0193(8) 0.0164(8) 0.0165(8) -0.0002(7) 0.0006(7) -0.0021(6)
C10 0.0184(8) 0.0161(8) 0.0163(8) -0.0001(6) 0.0011(7) -0.0017(6)
C11 0.0198(8) 0.0168(8) 0.0161(8) -0.0002(7) 0.0012(7) 0.0006(6)
C12 0.0228(9) 0.0172(9) 0.0198(9) 0.0009(7) 0.0015(7) -0.0010(7)
C13 0.0256(9) 0.0175(8) 0.0201(9) -0.0015(7) 0.0024(7) 0.0033(7)
C14 0.0266(9) 0.0209(9) 0.0187(8) -0.0027(7) 0.0047(7) 0.0017(7)
C15 0.0206(8) 0.0163(9) 0.0154(8) -0.0007(7) 0.0008(7) -0.0003(6)
C16 0.0193(8) 0.0158(8) 0.0156(8) -0.0006(7) 0.0000(7) -0.0018(6)
C17 0.0314(10) 0.0217(9) 0.0210(9) -0.0015(7) 0.0105(8) -0.0015(7)
C18 0.0339(10) 0.0139(8) 0.0218(9) 0.0014(7) 0.0084(8) -0.0002(7)
C19 0.0264(9) 0.0191(8) 0.0197(9) -0.0006(7) 0.0036(7) -0.0005(7)

loop_
_atom_type_symbol
_atom_type_description
_atom_type_scat_dispersion_real
_atom_type_scat_dispersion_imag
_atom_type_scat_source
C C 0.0181 0.0091 'International Tables Vol C Tables 4.2.6.8 and 6.1.1.4'
H H 0.0000 0.0000 'International Tables Vol C Tables 4.2.6.8 and 6.1.1.4'
N N 0.0311 0.0180 'International Tables Vol C Tables 4.2.6.8 and 6.1.1.4'
O O 0.0492 0.0322 'International Tables Vol C Tables 4.2.6.8 and 6.1.1.4'
Cl Cl 0.3639 0.7018 'International Tables Vol C Tables 4.2.6.8 and 6.1.1.4'

loop_
_geom_angle_atom_site_label_1
_geom_angle_atom_site_label_2
_geom_angle_atom_site_label_3
_geom_angle_site_symmetry_1
_geom_angle_site_symmetry_3
_geom_angle
_geom_angle_publ_flag
C1 N1 C16 . . 117.55(15) ?
C6 N2 C5 . . 117.01(15) ?
C7 N3 C8 . . 125.62(15) ?
C7 N3 C17 . . 117.70(15) ?
C8 N3 C17 . . 116.25(14) ?
C9 N4 C8 . . 122.44(15) ?
C9 N4 C18 . . 120.82(14) ?
C8 N4 C18 . . 116.73(14) ?
C9 N5 C10 . . 116.45(15) ?
C14 N6 C15 . . 117.66(15) ?
N1 C1 C2 . . 123.77(16) ?
N1 C1 H1 . . 118.1 ?
C2 C1 H1 . . 118.1 ?
C3 C2 C1 . . 118.95(17) ?
C3 C2 H2 . . 120.5 ?
C1 C2 H2 . . 120.5 ?
C2 C3 C4 . . 118.70(16) ?
C2 C3 H3 . . 120.7 ?
C4 C3 H3 . . 120.7 ?
C3 C4 C16 . . 118.44(16) ?
C3 C4 C5 . . 121.75(15) ?
C16 C4 C5 . . 119.76(16) ?
N2 C5 C10 . . 120.93(16) ?
N2 C5 C4 . . 118.54(15) ?
C10 C5 C4 . . 120.52(15) ?
N2 C6 C9 . . 121.92(16) ?
N2 C6 C7 . . 117.64(16) ?
C9 C6 C7 . . 120.43(16) ?
O1 C7 N3 . . 121.63(16) ?
O1 C7 C6 . . 124.15(16) ?
N3 C7 C6 . . 114.20(15) ?
O2 C8 N4 . . 121.82(16) ?
O2 C8 N3 . . 121.06(16) ?
N4 C8 N3 . . 117.12(15) ?
N5 C9 N4 . . 118.51(16) ?
N5 C9 C6 . . 121.85(16) ?
N4 C9 C6 . . 119.65(16) ?
N5 C10 C5 . . 121.81(16) ?
N5 C10 C11 . . 118.16(15) ?
C5 C10 C11 . . 120.02(15) ?
C12 C11 C15 . . 118.44(16) ?
C12 C11 C10 . . 121.93(16) ?
C15 C11 C10 . . 119.62(15) ?
C13 C12 C11 . . 119.12(16) ?
C13 C12 H12 . . 120.4 ?
C11 C12 H12 . . 120.4 ?
C12 C13 C14 . . 118.39(16) ?
C12 C13 H13 . . 120.8 ?
C14 C13 H13 . . 120.8 ?
N6 C14 C13 . . 124.28(16) ?
N6 C14 H14 . . 117.9 ?
C13 C14 H14 . . 117.9 ?
N6 C15 C11 . . 122.09(16) ?
N6 C15 C16 . . 117.76(15) ?
C11 C15 C16 . . 120.14(15) ?
N1 C16 C4 . . 122.58(16) ?
N1 C16 C15 . . 117.50(15) ?
C4 C16 C15 . . 119.91(15) ?
N3 C17 H17A . . 109.5 ?
N3 C17 H17B . . 109.5 ?
H17A C17 H17B . . 109.5 ?
N3 C17 H17C . . 109.5 ?
H17A C17 H17C . . 109.5 ?
H17B C17 H17C . . 109.5 ?
N4 C18 H18A . . 109.5 ?
N4 C18 H18B . . 109.5 ?
H18A C18 H18B . . 109.5 ?
N4 C18 H18C . . 109.5 ?
H18A C18 H18C . . 109.5 ?
H18B C18 H18C . . 109.5 ?
Cl2 C19 Cl3 . . 110.94(10) ?
Cl2 C19 Cl1 . . 110.33(10) ?
Cl3 C19 Cl1 . . 108.81(10) ?
Cl2 C19 H19 . . 108.9 ?
Cl3 C19 H19 . . 108.9 ?
Cl1 C19 H19 . . 108.9 ?

loop_
_geom_bond_atom_site_label_1
_geom_bond_atom_site_label_2
_geom_bond_site_symmetry_2
_geom_bond_distance
_geom_bond_publ_flag
Cl1 C19 . 1.7747(18) ?
Cl2 C19 . 1.7564(18) ?
Cl3 C19 . 1.7716(19) ?
O1 C7 . 1.214(2) ?
O2 C8 . 1.214(2) ?
N1 C1 . 1.327(2) ?
N1 C16 . 1.352(2) ?
N2 C6 . 1.325(2) ?
N2 C5 . 1.343(2) ?
N3 C7 . 1.392(2) ?
N3 C8 . 1.399(2) ?
N3 C17 . 1.467(2) ?
N4 C9 . 1.384(2) ?
N4 C8 . 1.384(2) ?
N4 C18 . 1.472(2) ?
N5 C9 . 1.327(2) ?
N5 C10 . 1.346(2) ?
N6 C14 . 1.331(2) ?
N6 C15 . 1.352(2) ?
C1 C2 . 1.399(3) ?
C1 H1 . 0.9500 ?
C2 C3 . 1.373(3) ?
C2 H2 . 0.9500 ?
C3 C4 . 1.401(2) ?
C3 H3 . 0.9500 ?
C4 C16 . 1.407(2) ?
C4 C5 . 1.459(2) ?
C5 C10 . 1.410(2) ?
C6 C9 . 1.410(2) ?
C6 C7 . 1.479(2) ?
C10 C11 . 1.459(2) ?
C11 C12 . 1.401(2) ?
C11 C15 . 1.415(2) ?
C12 C13 . 1.376(3) ?
C12 H12 . 0.9500 ?
C13 C14 . 1.396(3) ?
C13 H13 . 0.9500 ?
C14 H14 . 0.9500 ?
C15 C16 . 1.469(2) ?
C17 H17A . 0.9800 ?
C17 H17B . 0.9800 ?
C17 H17C . 0.9800 ?
C18 H18A . 0.9800 ?
C18 H18B . 0.9800 ?
C18 H18C . 0.9800 ?
C19 H19 . 1.0000 ?

loop_
_geom_hbond_atom_site_label_D
_geom_hbond_atom_site_label_H
_geom_hbond_atom_site_label_A
_geom_hbond_site_symmetry_A
_geom_hbond_distance_DH
_geom_hbond_distance_HA
_geom_hbond_distance_DA
_geom_hbond_angle_DHA
C19 H19 N1 . 1.00 2.39 3.188(2) 135.8
C19 H19 N6 . 1.00 2.26 3.181(2) 152.4

loop_
_geom_torsion_atom_site_label_1
_geom_torsion_atom_site_label_2
_geom_torsion_atom_site_label_3
_geom_torsion_atom_site_label_4
_geom_torsion_site_symmetry_1
_geom_torsion_site_symmetry_2
_geom_torsion_site_symmetry_3
_geom_torsion_site_symmetry_4
_geom_torsion
_geom_torsion_publ_flag
C16 N1 C1 C2 . . . . -0.1(3) ?
N1 C1 C2 C3 . . . . 0.7(3) ?
C1 C2 C3 C4 . . . . -0.4(3) ?
C2 C3 C4 C16 . . . . -0.5(3) ?
C2 C3 C4 C5 . . . . -177.73(17) ?
C6 N2 C5 C10 . . . . -1.6(2) ?
C6 N2 C5 C4 . . . . 177.43(15) ?
C3 C4 C5 N2 . . . . -2.1(3) ?
C16 C4 C5 N2 . . . . -179.32(15) ?
C3 C4 C5 C10 . . . . 176.93(16) ?
C16 C4 C5 C10 . . . . -0.3(3) ?
C5 N2 C6 C9 . . . . 0.1(3) ?
C5 N2 C6 C7 . . . . -179.42(15) ?
C8 N3 C7 O1 . . . . 173.01(17) ?
C17 N3 C7 O1 . . . . 0.8(3) ?
C8 N3 C7 C6 . . . . -8.3(2) ?
C17 N3 C7 C6 . . . . 179.50(15) ?
N2 C6 C7 O1 . . . . 3.3(3) ?
C9 C6 C7 O1 . . . . -176.22(17) ?
N2 C6 C7 N3 . . . . -175.31(15) ?
C9 C6 C7 N3 . . . . 5.1(2) ?
C9 N4 C8 O2 . . . . -178.08(16) ?
C18 N4 C8 O2 . . . . 0.8(3) ?
C9 N4 C8 N3 . . . . 2.3(3) ?
C18 N4 C8 N3 . . . . -178.82(15) ?
C7 N3 C8 O2 . . . . -174.77(17) ?
C17 N3 C8 O2 . . . . -2.5(2) ?
C7 N3 C8 N4 . . . . 4.9(3) ?
C17 N3 C8 N4 . . . . 177.20(15) ?
C10 N5 C9 N4 . . . . 178.39(15) ?
C10 N5 C9 C6 . . . . -1.7(2) ?
C8 N4 C9 N5 . . . . 174.92(15) ?
C18 N4 C9 N5 . . . . -4.0(2) ?
C8 N4 C9 C6 . . . . -5.0(3) ?
C18 N4 C9 C6 . . . . 176.14(16) ?
N2 C6 C9 N5 . . . . 1.6(3) ?
C7 C6 C9 N5 . . . . -178.85(16) ?
N2 C6 C9 N4 . . . . -178.51(16) ?
C7 C6 C9 N4 . . . . 1.0(3) ?
C9 N5 C10 C5 . . . . 0.3(2) ?
C9 N5 C10 C11 . . . . -178.90(15) ?
N2 C5 C10 N5 . . . . 1.4(3) ?
C4 C5 C10 N5 . . . . -177.55(16) ?
N2 C5 C10 C11 . . . . -179.40(15) ?
C4 C5 C10 C11 . . . . 1.6(3) ?
N5 C10 C11 C12 . . . . -1.6(3) ?
C5 C10 C11 C12 . . . . 179.22(16) ?
N5 C10 C11 C15 . . . . 177.03(16) ?
C5 C10 C11 C15 . . . . -2.2(2) ?
C15 C11 C12 C13 . . . . -1.0(3) ?
C10 C11 C12 C13 . . . . 177.63(16) ?
C11 C12 C13 C14 . . . . 0.5(3) ?
C15 N6 C14 C13 . . . . -0.2(3) ?
C12 C13 C14 N6 . . . . 0.1(3) ?
C14 N6 C15 C11 . . . . -0.3(3) ?
C14 N6 C15 C16 . . . . -179.49(15) ?
C12 C11 C15 N6 . . . . 1.0(3) ?
C10 C11 C15 N6 . . . . -177.72(16) ?
C12 C11 C15 C16 . . . . -179.93(16) ?
C10 C11 C15 C16 . . . . 1.4(2) ?
C1 N1 C16 C4 . . . . -0.8(3) ?
C1 N1 C16 C15 . . . . 178.08(16) ?
C3 C4 C16 N1 . . . . 1.1(3) ?
C5 C4 C16 N1 . . . . 178.42(15) ?
C3 C4 C16 C15 . . . . -177.78(16) ?
C5 C4 C16 C15 . . . . -0.5(3) ?
N6 C15 C16 N1 . . . . 0.1(2) ?
C11 C15 C16 N1 . . . . -179.05(15) ?
N6 C15 C16 C4 . . . . 179.05(15) ?
C11 C15 C16 C4 . . . . -0.1(3) ?

loop_
_cod_related_entry_id
_cod_related_entry_database
_cod_related_entry_code
1 ChemSpider 30656222
